data_2205288
loop_
_publ_author_name
'Suzuki, Takayoshi'

_publ_section_title
;
 Azido(2,2'-bipyridine)(\h^5^-pentamethylcyclopentadienyl)iridium(III)
 hexafluorophosphate
;
_journal_issue 3
_journal_name_full 'Acta Crystallographica Section E'
_journal_page_first m488
_journal_page_last m490
_journal_paper_doi 10.1107/S1600536805003727
_journal_volume 61
_journal_year 2005
_chemical_formula_iupac '[Ir (C10 H15) (N3) (C10 H8 N2)] P F6'
_chemical_formula_moiety 'C20 H23 Ir N5 + , F6 P -'
_chemical_formula_sum 'C20 H23 F6 Ir N5 P'
_chemical_formula_weight 670.60
_chemical_name_systematic
;
Azido(2,2'-bipyridine)(\h^5^-pentamethylcyclopentadienyl)iridium(III)
hexafluorophosphate
;
_space_group_IT_number 2
_symmetry_cell_setting triclinic
_symmetry_space_group_name_Hall '-P 1'
_symmetry_space_group_name_H-M 'P -1'
_atom_sites_solution_hydrogens geom
_atom_sites_solution_primary heavy
_atom_sites_solution_secondary difmap
_audit_creation_method SHELXL97
_cell_angle_alpha 83.58(2)
_cell_angle_beta 82.954(19)
_cell_angle_gamma 79.53(2)
_cell_formula_units_Z 2
_cell_length_a 8.1208(17)
_cell_length_b 11.307(4)
_cell_length_c 13.022(3)
_cell_measurement_reflns_used 25
_cell_measurement_temperature 296(2)
_cell_measurement_theta_max 14.6
_cell_measurement_theta_min 12.6
_cell_volume 1162.0(6)
_computing_cell_refinement 'WinAFC Diffactometer Control Software'
_computing_data_collection 'WinAFC Diffactometer Control Software (Rigaku, 1999)'
_computing_data_reduction 'CrystalStructure (Rigaku/MSC, 2000-2004)'
_computing_molecular_graphics 'ORTEP-3 for Windows (Farrugia, 1997)'
_computing_publication_material SHELXL97
_computing_structure_refinement 'SHELXL97 (Sheldrick, 1997)'
_computing_structure_solution 'DIRDIF99 (Beurskens <i>et al.</i>, 1999)'
_diffrn_ambient_temperature 296(2)
_diffrn_measured_fraction_theta_full 0.994
_diffrn_measured_fraction_theta_max 0.994
_diffrn_measurement_device_type 'Rigaku AFC-7R'
_diffrn_measurement_method \w/2\q
_diffrn_radiation_monochromator graphite
_diffrn_radiation_source 'rotating anode'
_diffrn_radiation_type 'Mo K\a'
_diffrn_radiation_wavelength 0.71069
_diffrn_reflns_av_R_equivalents 0.0391
_diffrn_reflns_av_sigmaI/netI 0.0338
_diffrn_reflns_limit_h_max 11
_diffrn_reflns_limit_h_min -11
_diffrn_reflns_limit_k_max 15
_diffrn_reflns_limit_k_min -15
_diffrn_reflns_limit_l_max 18
_diffrn_reflns_limit_l_min -6
_diffrn_reflns_number 7156
_diffrn_reflns_theta_full 30.02
_diffrn_reflns_theta_max 30.02
_diffrn_reflns_theta_min 2.53
_diffrn_standards_decay_% -18.26
_diffrn_standards_interval_count 150
_diffrn_standards_number 3
_exptl_absorpt_coefficient_mu 5.879
_exptl_absorpt_correction_T_max 0.4725
_exptl_absorpt_correction_T_min 0.3211
_exptl_absorpt_correction_type integration
_exptl_absorpt_process_details '(Coppens <i>et al.</i>, 1965)'
_exptl_crystal_colour orange
_exptl_crystal_density_diffrn 1.917
_exptl_crystal_density_meas ?
_exptl_crystal_density_method .
_exptl_crystal_description prism
_exptl_crystal_F_000 648
_exptl_crystal_size_max 0.20
_exptl_crystal_size_mid 0.20
_exptl_crystal_size_min 0.14
_refine_diff_density_max 3.068
_refine_diff_density_min -4.129
_refine_ls_extinction_method none
_refine_ls_goodness_of_fit_ref 1.047
_refine_ls_hydrogen_treatment constr
_refine_ls_matrix_type full
_refine_ls_number_parameters 299
_refine_ls_number_reflns 6752
_refine_ls_number_restraints 0
_refine_ls_restrained_S_all 1.047
_refine_ls_R_factor_all 0.0674
_refine_ls_R_factor_gt 0.0493
_refine_ls_shift/su_max 0.001
_refine_ls_shift/su_mean 0.000
_refine_ls_structure_factor_coef Fsqd
_refine_ls_weighting_details 'calc w = 1/[\s^2^(Fo^2^)+(0.099P)^2^+0.8347P] where P=(Fo^2^+2Fc^2^)/3'
_refine_ls_weighting_scheme calc
_refine_ls_wR_factor_gt 0.1263
_refine_ls_wR_factor_ref 0.1381
_reflns_number_gt 5489
_reflns_number_total 6752
_reflns_threshold_expression I>2\s(I)
_cod_data_source_file is6050.cif
_cod_data_source_block I
_cod_original_cell_volume 1162.1(5)
_cod_database_code 2205288
_cod_database_fobs_code 2205288

loop_
_symmetry_equiv_pos_as_xyz
'x, y, z'
'-x, -y, -z'

loop_
_atom_site_label
_atom_site_fract_x
_atom_site_fract_y
_atom_site_fract_z
_atom_site_U_iso_or_equiv
_atom_site_adp_type
_atom_site_calc_flag
_atom_site_refinement_flags
_atom_site_occupancy
_atom_site_type_symbol
Ir1 0.07597(3) 0.323151(18) 0.219860(16) 0.04032(9) Uani d . 1 Ir
P1 0.6127(3) 0.1772(3) 0.64049(17) 0.0773(7) Uani d . 1 P
F1 0.4323(9) 0.2398(9) 0.6830(6) 0.128(3) Uani d . 1 F
F2 0.6093(16) 0.0817(14) 0.7310(9) 0.241(9) Uani d . 1 F
F3 0.5232(15) 0.1012(13) 0.5745(12) 0.178(5) Uani d . 1 F
F4 0.6982(15) 0.2375(17) 0.7078(16) 0.280(11) Uani d . 1 F
F5 0.6107(15) 0.2601(11) 0.5411(9) 0.178(5) Uani d . 1 F
F6 0.7882(9) 0.1062(10) 0.5977(6) 0.148(4) Uani d . 1 F
N1 -0.1365(7) 0.3846(5) 0.1224(5) 0.0526(13) Uani d . 1 N
N2 -0.1758(11) 0.3190(10) 0.0877(7) 0.089(3) Uani d . 1 N
N3 -0.2366(18) 0.2487(11) 0.0374(11) 0.133(5) Uani d . 1 N
N4 0.1937(7) 0.2236(6) 0.0965(4) 0.0508(12) Uani d . 1 N
N5 -0.0162(6) 0.1609(4) 0.2514(4) 0.0409(9) Uani d . 1 N
C1 0.2856(9) 0.3443(7) 0.2989(6) 0.0547(15) Uani d . 1 C
C2 0.2437(9) 0.4508(7) 0.2294(6) 0.0569(15) Uani d . 1 C
C3 0.0746(10) 0.5030(6) 0.2613(6) 0.0566(15) Uani d . 1 C
C4 0.0096(10) 0.4318(6) 0.3484(6) 0.0540(15) Uani d . 1 C
C5 0.1434(10) 0.3343(6) 0.3733(5) 0.0545(14) Uani d . 1 C
C6 0.4553(11) 0.2626(9) 0.2987(9) 0.079(2) Uani d . 1 C
C7 0.3651(14) 0.5033(9) 0.1499(9) 0.082(3) Uani d . 1 C
C8 -0.0164(13) 0.6179(8) 0.2106(9) 0.084(3) Uani d . 1 C
C9 -0.1614(12) 0.4625(9) 0.4085(8) 0.076(2) Uani d . 1 C
C10 0.1384(14) 0.2389(9) 0.4632(6) 0.076(2) Uani d . 1 C
C11 0.2926(13) 0.2681(10) 0.0173(7) 0.073(2) Uani d . 1 C
C12 0.3667(12) 0.1994(11) -0.0611(6) 0.078(3) Uani d . 1 C
C13 0.3432(11) 0.0845(11) -0.0601(7) 0.079(3) Uani d . 1 C
C14 0.2336(10) 0.0366(9) 0.0211(6) 0.064(2) Uani d . 1 C
C15 0.1611(8) 0.1100(6) 0.0981(5) 0.0485(13) Uani d . 1 C
C16 0.0409(7) 0.0739(5) 0.1852(5) 0.0439(11) Uani d . 1 C
C17 -0.0157(10) -0.0353(6) 0.1992(6) 0.0574(16) Uani d . 1 C
C18 -0.1339(10) -0.0564(6) 0.2802(7) 0.0618(17) Uani d . 1 C
C19 -0.1898(9) 0.0287(6) 0.3458(6) 0.0524(14) Uani d . 1 C
C20 -0.1313(8) 0.1395(6) 0.3313(5) 0.0476(12) Uani d . 1 C
H6A 0.5294 0.2883 0.2406 0.095 Uiso calc R 1 H
H6B 0.4418 0.1810 0.2934 0.095 Uiso calc R 1 H
H6C 0.5025 0.2667 0.3620 0.095 Uiso calc R 1 H
H7A 0.4698 0.4480 0.1439 0.098 Uiso calc R 1 H
H7B 0.3839 0.5782 0.1705 0.098 Uiso calc R 1 H
H7C 0.3198 0.5175 0.0841 0.098 Uiso calc R 1 H
H8A -0.1282 0.6359 0.2453 0.100 Uiso calc R 1 H
H8B -0.0226 0.6086 0.1389 0.100 Uiso calc R 1 H
H8C 0.0432 0.6827 0.2153 0.100 Uiso calc R 1 H
H9A -0.1762 0.3999 0.4633 0.092 Uiso calc R 1 H
H9B -0.2473 0.4692 0.3626 0.092 Uiso calc R 1 H
H9C -0.1695 0.5379 0.4377 0.092 Uiso calc R 1 H
H10A 0.0292 0.2510 0.5020 0.091 Uiso calc R 1 H
H10B 0.2225 0.2443 0.5074 0.091 Uiso calc R 1 H
H10C 0.1602 0.1606 0.4376 0.091 Uiso calc R 1 H
H11 0.3112 0.3471 0.0156 0.087 Uiso calc R 1 H
H12 0.4341 0.2324 -0.1157 0.094 Uiso calc R 1 H
H13 0.3980 0.0369 -0.1120 0.095 Uiso calc R 1 H
H14 0.2115 -0.0414 0.0222 0.076 Uiso calc R 1 H
H17 0.0264 -0.0942 0.1538 0.069 Uiso calc R 1 H
H18 -0.1749 -0.1289 0.2895 0.074 Uiso calc R 1 H
H19 -0.2685 0.0142 0.4019 0.063 Uiso calc R 1 H
H20 -0.1724 0.1981 0.3770 0.057 Uiso calc R 1 H

loop_
_atom_site_aniso_label
_atom_site_aniso_U_11
_atom_site_aniso_U_22
_atom_site_aniso_U_33
_atom_site_aniso_U_12
_atom_site_aniso_U_13
_atom_site_aniso_U_23
Ir1 0.04031(12) 0.03977(12) 0.03956(12) -0.00657(8) -0.00170(8) -0.00114(8)
P1 0.0499(10) 0.129(2) 0.0477(10) -0.0136(12) 0.0090(8) -0.0035(11)
F1 0.078(4) 0.181(8) 0.100(5) 0.024(4) 0.014(4) -0.003(5)
F2 0.178(10) 0.315(17) 0.123(8) 0.108(11) 0.069(7) 0.102(10)
F3 0.118(8) 0.202(12) 0.234(14) -0.061(8) -0.008(8) -0.062(10)
F4 0.136(9) 0.331(19) 0.43(2) 0.015(10) -0.094(12) -0.293(19)
F5 0.160(9) 0.199(11) 0.135(8) -0.010(8) 0.031(7) 0.069(8)
F6 0.066(4) 0.268(11) 0.103(5) 0.002(5) 0.018(4) -0.060(6)
N1 0.050(3) 0.044(3) 0.067(4) -0.009(2) -0.018(3) -0.003(2)
N2 0.067(5) 0.111(7) 0.072(5) 0.011(5) -0.008(4) 0.028(5)
N3 0.157(11) 0.103(8) 0.152(11) -0.007(7) -0.097(9) -0.012(7)
N4 0.048(3) 0.061(3) 0.042(2) -0.009(2) 0.006(2) -0.007(2)
N5 0.038(2) 0.041(2) 0.044(2) -0.0066(17) 0.0008(19) -0.0079(18)
C1 0.048(3) 0.059(4) 0.062(4) -0.012(3) -0.016(3) -0.007(3)
C2 0.055(4) 0.055(4) 0.064(4) -0.021(3) -0.004(3) -0.001(3)
C3 0.062(4) 0.042(3) 0.067(4) -0.011(3) -0.005(3) -0.009(3)
C4 0.063(4) 0.051(3) 0.051(3) -0.015(3) 0.000(3) -0.015(3)
C5 0.069(4) 0.051(3) 0.047(3) -0.016(3) -0.011(3) -0.004(3)
C6 0.059(5) 0.085(6) 0.092(6) -0.005(4) -0.024(4) -0.003(5)
C7 0.080(6) 0.071(5) 0.093(7) -0.036(5) 0.013(5) 0.012(5)
C8 0.082(6) 0.048(4) 0.113(8) 0.001(4) -0.007(5) 0.000(4)
C9 0.077(5) 0.076(5) 0.075(5) -0.012(4) 0.016(4) -0.030(5)
C10 0.101(7) 0.079(5) 0.053(4) -0.028(5) -0.024(4) 0.006(4)
C11 0.075(5) 0.086(6) 0.057(4) -0.029(5) 0.011(4) -0.007(4)
C12 0.065(5) 0.120(8) 0.045(4) -0.017(5) 0.014(3) -0.004(4)
C13 0.058(4) 0.120(8) 0.057(4) 0.003(5) -0.001(3) -0.034(5)
C14 0.055(4) 0.079(5) 0.055(4) 0.005(3) -0.001(3) -0.030(4)
C15 0.042(3) 0.054(3) 0.046(3) 0.006(2) -0.005(2) -0.010(2)
C16 0.041(3) 0.046(3) 0.045(3) -0.003(2) -0.005(2) -0.009(2)
C17 0.067(4) 0.042(3) 0.063(4) -0.005(3) -0.011(3) -0.010(3)
C18 0.063(4) 0.046(3) 0.078(5) -0.017(3) -0.009(4) 0.004(3)
C19 0.050(3) 0.050(3) 0.058(4) -0.018(3) 0.002(3) 0.000(3)
C20 0.050(3) 0.044(3) 0.048(3) -0.010(2) 0.005(2) -0.004(2)

loop_
_atom_type_symbol
_atom_type_description
_atom_type_scat_dispersion_real
_atom_type_scat_dispersion_imag
_atom_type_scat_source
Ir Ir -1.4442 7.9887 'International Tables Vol C Tables 4.2.6.8 and 6.1.1.4'
P P 0.1023 0.0942 'International Tables Vol C Tables 4.2.6.8 and 6.1.1.4'
F F 0.0171 0.0103 'International Tables Vol C Tables 4.2.6.8 and 6.1.1.4'
N N 0.0061 0.0033 'International Tables Vol C Tables 4.2.6.8 and 6.1.1.4'
C C 0.0033 0.0016 'International Tables Vol C Tables 4.2.6.8 and 6.1.1.4'
H H 0.0000 0.0000 'International Tables Vol C Tables 4.2.6.8 and 6.1.1.4'

loop_
_geom_angle_atom_site_label_1
_geom_angle_atom_site_label_2
_geom_angle_atom_site_label_3
_geom_angle
_geom_angle_publ_flag
N1 Ir1 N4 86.2(2) yes
N1 Ir1 N5 86.3(2) yes
N4 Ir1 N5 76.8(2) yes
N1 Ir1 C1 155.5(3) ?
N1 Ir1 C2 117.2(3) ?
N1 Ir1 C3 93.0(3) ?
N1 Ir1 C4 103.4(3) ?
N1 Ir1 C5 140.9(3) ?
N4 Ir1 C1 102.6(3) ?
N4 Ir1 C2 103.7(3) ?
N4 Ir1 C3 134.6(3) ?
N4 Ir1 C4 167.6(3) ?
N4 Ir1 C5 132.6(3) ?
N5 Ir1 C1 117.8(3) ?
N5 Ir1 C2 156.5(3) ?
N5 Ir1 C3 148.5(3) ?
N5 Ir1 C4 111.2(2) ?
N5 Ir1 C5 97.4(2) ?
C1 Ir1 C2 38.7(3) ?
C1 Ir1 C3 64.4(3) ?
C1 Ir1 C4 65.4(3) ?
C1 Ir1 C5 38.6(3) ?
C2 Ir1 C3 38.3(3) ?
C2 Ir1 C4 65.1(3) ?
C2 Ir1 C5 64.6(3) ?
C3 Ir1 C4 38.5(3) ?
C3 Ir1 C5 64.2(3) ?
C4 Ir1 C5 39.1(3) ?
F1 P1 F2 89.4(5) ?
F1 P1 F3 87.7(6) ?
F1 P1 F4 93.5(6) ?
F1 P1 F5 92.3(6) ?
F1 P1 F6 176.0(6) ?
F2 P1 F3 90.7(10) ?
F2 P1 F4 84.3(11) ?
F2 P1 F5 172.1(10) ?
F2 P1 F6 88.4(6) ?
F3 P1 F4 174.9(11) ?
F3 P1 F5 81.7(8) ?
F3 P1 F6 88.9(6) ?
F4 P1 F5 103.3(11) ?
F4 P1 F6 89.7(6) ?
F5 P1 F6 89.5(6) ?
Ir1 N1 N2 116.4(6) yes
N1 N2 N3 172.3(10) yes
Ir1 N4 C11 123.4(6) ?
Ir1 N4 C15 116.6(4) ?
C11 N4 C15 120.0(7) ?
Ir1 N5 C16 117.7(4) ?
Ir1 N5 C20 123.6(4) ?
C16 N5 C20 118.8(5) ?
C2 C1 C5 108.1(6) ?
C2 C1 C6 126.0(8) ?
C5 C1 C6 125.7(8) ?
Ir1 C1 C2 71.5(4) ?
Ir1 C1 C5 70.8(4) ?
Ir1 C1 C6 127.0(6) ?
C1 C2 C3 107.0(6) ?
C1 C2 C7 125.0(8) ?
C3 C2 C7 127.5(8) ?
Ir1 C2 C1 69.8(4) ?
Ir1 C2 C3 70.1(4) ?
Ir1 C2 C7 131.7(7) ?
C2 C3 C4 109.8(7) ?
C2 C3 C8 124.1(8) ?
C4 C3 C8 126.1(8) ?
Ir1 C3 C2 71.6(4) ?
Ir1 C3 C4 70.2(4) ?
Ir1 C3 C8 125.9(6) ?
C3 C4 C5 106.7(6) ?
C3 C4 C9 125.3(8) ?
C5 C4 C9 127.6(7) ?
Ir1 C4 C3 71.3(4) ?
Ir1 C4 C5 70.9(4) ?
Ir1 C4 C9 127.6(6) ?
C1 C5 C4 108.4(6) ?
C1 C5 C10 125.0(8) ?
C4 C5 C10 126.6(7) ?
Ir1 C5 C1 70.6(4) ?
Ir1 C5 C4 70.0(4) ?
Ir1 C5 C10 126.3(5) ?
N4 C11 C12 121.1(10) ?
C11 C12 C13 120.7(9) ?
C12 C13 C14 119.3(8) ?
C13 C14 C15 117.7(8) ?
N4 C15 C14 121.2(7) ?
N4 C15 C16 115.2(5) ?
C14 C15 C16 123.6(7) ?
N5 C16 C15 113.7(5) ?
N5 C16 C17 121.5(6) ?
C15 C16 C17 124.8(6) ?
C16 C17 C18 119.6(6) ?
C17 C18 C19 119.2(6) ?
C18 C19 C20 120.9(6) ?
N5 C20 C19 120.1(6) ?
C1 C6 H6A 109.5 ?
C1 C6 H6B 109.5 ?
C1 C6 H6C 109.5 ?
H6A C6 H6B 109.5 ?
H6A C6 H6C 109.5 ?
H6B C6 H6C 109.5 ?
C2 C7 H7A 109.5 ?
C2 C7 H7B 109.5 ?
C2 C7 H7C 109.5 ?
H7A C7 H7B 109.5 ?
H7A C7 H7C 109.5 ?
H7B C7 H7C 109.5 ?
C3 C8 H8A 109.5 ?
C3 C8 H8B 109.5 ?
C3 C8 H8C 109.5 ?
H8A C8 H8B 109.5 ?
H8A C8 H8C 109.5 ?
H8B C8 H8C 109.5 ?
C4 C9 H9A 109.5 ?
C4 C9 H9B 109.5 ?
C4 C9 H9C 109.5 ?
H9A C9 H9B 109.5 ?
H9A C9 H9C 109.5 ?
H9B C9 H9C 109.5 ?
C5 C10 H10A 109.5 ?
C5 C10 H10B 109.5 ?
C5 C10 H10C 109.5 ?
H10A C10 H10B 109.5 ?
H10A C10 H10C 109.5 ?
H10B C10 H10C 109.5 ?
N4 C11 H11 119.4 ?
C12 C11 H11 119.4 ?
C11 C12 H12 119.6 ?
C13 C12 H12 119.6 ?
C12 C13 H13 120.4 ?
C14 C13 H13 120.4 ?
C13 C14 H14 121.2 ?
C15 C14 H14 121.2 ?
C16 C17 H17 120.2 ?
C18 C17 H17 120.2 ?
C17 C18 H18 120.4 ?
C19 C18 H18 120.4 ?
C18 C19 H19 119.5 ?
C20 C19 H19 119.5 ?
N5 C20 H20 120.0 ?
C19 C20 H20 120.0 ?

loop_
_geom_bond_atom_site_label_1
_geom_bond_atom_site_label_2
_geom_bond_distance
_geom_bond_publ_flag
Ir1 N1 2.230(6) yes
Ir1 N4 2.097(5) yes
Ir1 N5 2.086(5) yes
Ir1 C1 2.156(6) yes
Ir1 C2 2.179(7) yes
Ir1 C3 2.159(7) yes
Ir1 C4 2.145(7) yes
Ir1 C5 2.158(7) yes
P1 F1 1.570(7) ?
P1 F2 1.509(10) ?
P1 F3 1.597(12) ?
P1 F4 1.472(10) ?
P1 F5 1.510(10) ?
P1 F6 1.574(7) ?
N1 N2 1.025(12) yes
N2 N3 1.282(15) yes
N4 C11 1.338(10) ?
N4 C15 1.356(9) ?
N5 C16 1.361(7) ?
N5 C20 1.342(8) ?
C1 C2 1.437(11) ?
C1 C5 1.426(11) ?
C1 C6 1.513(11) ?
C2 C3 1.424(11) ?
C2 C7 1.491(11) ?
C3 C4 1.421(10) ?
C3 C8 1.499(11) ?
C4 C5 1.440(10) ?
C4 C9 1.510(11) ?
C5 C10 1.503(10) ?
C11 C12 1.365(14) ?
C12 C13 1.346(15) ?
C13 C14 1.421(14) ?
C14 C15 1.381(9) ?
C15 C16 1.475(9) ?
C16 C17 1.379(9) ?
C17 C18 1.367(11) ?
C18 C19 1.339(11) ?
C19 C20 1.404(9) ?
C6 H6A 0.9600 ?
C6 H6B 0.9600 ?
C6 H6C 0.9600 ?
C7 H7A 0.9600 ?
C7 H7B 0.9600 ?
C7 H7C 0.9600 ?
C8 H8A 0.9600 ?
C8 H8B 0.9600 ?
C8 H8C 0.9600 ?
C9 H9A 0.9600 ?
C9 H9B 0.9600 ?
C9 H9C 0.9600 ?
C10 H10A 0.9600 ?
C10 H10B 0.9600 ?
C10 H10C 0.9600 ?
C11 H11 0.9300 ?
C12 H12 0.9300 ?
C13 H13 0.9300 ?
C14 H14 0.9300 ?
C17 H17 0.9300 ?
C18 H18 0.9300 ?
C19 H19 0.9300 ?
C20 H20 0.9300 ?

loop_
_geom_torsion_atom_site_label_1
_geom_torsion_atom_site_label_2
_geom_torsion_atom_site_label_3
_geom_torsion_atom_site_label_4
_geom_torsion
N4 Ir1 N1 N2 46.3(8)
N5 Ir1 N1 N2 -30.7(8)
C1 Ir1 N1 N2 158.9(7)
C2 Ir1 N1 N2 149.7(8)
C3 Ir1 N1 N2 -179.2(8)
C4 Ir1 N1 N2 -141.6(8)
C5 Ir1 N1 N2 -127.9(8)
N1 Ir1 N4 C11 88.8(7)
N5 Ir1 N4 C11 175.9(8)
C1 Ir1 N4 C11 -68.0(8)
C2 Ir1 N4 C11 -28.2(8)
C3 Ir1 N4 C11 -1.7(9)
C4 Ir1 N4 C11 -52.5(14)
C5 Ir1 N4 C11 -96.1(8)
N1 Ir1 N4 C15 -89.2(5)
N5 Ir1 N4 C15 -2.1(5)
C1 Ir1 N4 C15 113.9(5)
C2 Ir1 N4 C15 153.7(5)
C3 Ir1 N4 C15 -179.7(5)
C4 Ir1 N4 C15 129.5(11)
C5 Ir1 N4 C15 85.9(6)
N1 Ir1 N5 C16 88.5(5)
N4 Ir1 N5 C16 1.5(4)
C1 Ir1 N5 C16 -96.0(5)
C2 Ir1 N5 C16 -92.5(7)
C3 Ir1 N5 C16 178.2(5)
C4 Ir1 N5 C16 -168.5(4)
C5 Ir1 N5 C16 -130.6(5)
N1 Ir1 N5 C20 -89.6(5)
N4 Ir1 N5 C20 -176.6(6)
C1 Ir1 N5 C20 85.9(6)
C2 Ir1 N5 C20 89.4(8)
C3 Ir1 N5 C20 0.1(8)
C4 Ir1 N5 C20 13.3(6)
C5 Ir1 N5 C20 51.2(6)
N1 Ir1 C1 C2 -13.1(9)
N4 Ir1 C1 C2 96.1(5)
N5 Ir1 C1 C2 177.8(4)
C3 Ir1 C1 C2 -37.5(5)
C4 Ir1 C1 C2 -80.2(5)
C5 Ir1 C1 C2 -117.6(6)
N1 Ir1 C1 C5 104.5(7)
N4 Ir1 C1 C5 -146.3(4)
N5 Ir1 C1 C5 -64.7(5)
C2 Ir1 C1 C5 117.6(6)
C3 Ir1 C1 C5 80.1(5)
C4 Ir1 C1 C5 37.4(4)
N1 Ir1 C1 C6 -134.7(8)
N4 Ir1 C1 C6 -25.5(8)
N5 Ir1 C1 C6 56.1(8)
C2 Ir1 C1 C6 -121.6(10)
C3 Ir1 C1 C6 -159.1(9)
C4 Ir1 C1 C6 158.1(8)
C5 Ir1 C1 C6 120.8(9)
Ir1 C1 C2 C3 60.5(5)
C5 C1 C2 C3 -1.1(8)
C6 C1 C2 C3 -176.7(7)
Ir1 C1 C2 C7 -127.4(9)
C5 C1 C2 C7 171.0(8)
C6 C1 C2 C7 -4.6(13)
C5 C1 C2 Ir1 -61.7(5)
C6 C1 C2 Ir1 122.8(8)
N1 Ir1 C2 C1 173.9(4)
N4 Ir1 C2 C1 -93.3(5)
N5 Ir1 C2 C1 -5.0(9)
C3 Ir1 C2 C1 117.7(7)
C4 Ir1 C2 C1 81.1(5)
C5 Ir1 C2 C1 37.7(4)
N1 Ir1 C2 C3 56.3(5)
N4 Ir1 C2 C3 149.0(5)
N5 Ir1 C2 C3 -122.6(6)
C1 Ir1 C2 C3 -117.7(7)
C4 Ir1 C2 C3 -36.5(5)
C5 Ir1 C2 C3 -79.9(5)
N1 Ir1 C2 C7 -66.7(9)
N4 Ir1 C2 C7 26.1(9)
N5 Ir1 C2 C7 114.4(9)
C1 Ir1 C2 C7 119.4(10)
C3 Ir1 C2 C7 -122.9(11)
C4 Ir1 C2 C7 -159.5(10)
C5 Ir1 C2 C7 157.1(10)
Ir1 C2 C3 C4 60.0(5)
C1 C2 C3 C4 -0.3(8)
C7 C2 C3 C4 -172.1(9)
Ir1 C2 C3 C8 -121.4(8)
C1 C2 C3 C8 178.3(8)
C7 C2 C3 C8 6.4(14)
C1 C2 C3 Ir1 -60.3(5)
C7 C2 C3 Ir1 127.8(9)
N1 Ir1 C3 C2 -132.2(5)
N4 Ir1 C3 C2 -44.6(6)
N5 Ir1 C3 C2 140.0(5)
C1 Ir1 C3 C2 37.9(5)
C4 Ir1 C3 C2 119.9(7)
C5 Ir1 C3 C2 80.9(5)
N1 Ir1 C3 C4 107.9(5)
N4 Ir1 C3 C4 -164.5(4)
N5 Ir1 C3 C4 20.0(7)
C1 Ir1 C3 C4 -82.0(5)
C2 Ir1 C3 C4 -119.9(7)
C5 Ir1 C3 C4 -39.0(4)
N1 Ir1 C3 C8 -13.0(8)
N4 Ir1 C3 C8 74.7(8)
N5 Ir1 C3 C8 -100.8(8)
C1 Ir1 C3 C8 157.1(9)
C2 Ir1 C3 C8 119.2(9)
C4 Ir1 C3 C8 -120.9(9)
C5 Ir1 C3 C8 -159.9(8)
Ir1 C3 C4 C5 62.5(5)
C2 C3 C4 C5 1.6(8)
C8 C3 C4 C5 -177.0(8)
Ir1 C3 C4 C9 -123.3(8)
C2 C3 C4 C9 175.8(7)
C8 C3 C4 C9 -2.8(13)
C2 C3 C4 Ir1 -60.9(5)
C8 C3 C4 Ir1 120.6(9)
N1 Ir1 C4 C3 -77.7(5)
N4 Ir1 C4 C3 62.4(13)
N5 Ir1 C4 C3 -168.9(4)
C1 Ir1 C4 C3 79.1(5)
C2 Ir1 C4 C3 36.3(4)
C5 Ir1 C4 C3 116.0(6)
N1 Ir1 C4 C5 166.3(4)
N4 Ir1 C4 C5 -53.6(13)
N5 Ir1 C4 C5 75.0(4)
C1 Ir1 C4 C5 -36.9(4)
C2 Ir1 C4 C5 -79.7(4)
C3 Ir1 C4 C5 -116.0(6)
N1 Ir1 C4 C9 43.0(8)
N4 Ir1 C4 C9 -176.9(10)
N5 Ir1 C4 C9 -48.3(8)
C1 Ir1 C4 C9 -160.2(8)
C2 Ir1 C4 C9 157.0(9)
C3 Ir1 C4 C9 120.7(10)
C5 Ir1 C4 C9 -123.3(9)
Ir1 C1 C5 C4 -60.0(5)
C2 C1 C5 C4 2.1(8)
C6 C1 C5 C4 177.7(7)
Ir1 C1 C5 C10 121.3(7)
C2 C1 C5 C10 -176.5(7)
C6 C1 C5 C10 -1.0(12)
C2 C1 C5 Ir1 62.2(5)
C6 C1 C5 Ir1 -122.3(8)
Ir1 C4 C5 C1 60.4(5)
C3 C4 C5 C1 -2.3(8)
C9 C4 C5 C1 -176.3(7)
Ir1 C4 C5 C10 -120.9(7)
C3 C4 C5 C10 176.4(7)
C9 C4 C5 C10 2.4(12)
C3 C4 C5 Ir1 -62.7(5)
C9 C4 C5 Ir1 123.3(8)
N1 Ir1 C5 C1 -140.4(5)
N4 Ir1 C5 C1 47.4(5)
N5 Ir1 C5 C1 126.3(4)
C2 Ir1 C5 C1 -37.9(4)
C3 Ir1 C5 C1 -80.5(5)
C4 Ir1 C5 C1 -119.0(6)
N1 Ir1 C5 C4 -21.5(6)
N4 Ir1 C5 C4 166.4(4)
N5 Ir1 C5 C4 -114.7(4)
C1 Ir1 C5 C4 119.0(6)
C2 Ir1 C5 C4 81.1(4)
C3 Ir1 C5 C4 38.4(4)
N1 Ir1 C5 C10 99.8(8)
N4 Ir1 C5 C10 -72.3(8)
N5 Ir1 C5 C10 6.6(8)
C1 Ir1 C5 C10 -119.7(9)
C2 Ir1 C5 C10 -157.6(9)
C3 Ir1 C5 C10 159.7(9)
C4 Ir1 C5 C10 121.3(9)
Ir1 N4 C11 C12 179.9(8)
C15 N4 C11 C12 -2.2(14)
N4 C11 C12 C13 -0.6(16)
C11 C12 C13 C14 3.0(15)
C12 C13 C14 C15 -2.6(13)
Ir1 N4 C15 C14 -179.4(5)
C11 N4 C15 C14 2.5(11)
Ir1 N4 C15 C16 2.3(7)
C11 N4 C15 C16 -175.7(7)
C13 C14 C15 N4 -0.2(11)
C13 C14 C15 C16 178.0(7)
Ir1 N5 C16 C17 -178.8(5)
C20 N5 C16 C17 -0.6(9)
Ir1 N5 C16 C15 -0.8(7)
C20 N5 C16 C15 177.4(6)
N4 C15 C16 N5 -1.0(8)
C14 C15 C16 N5 -179.3(6)
N4 C15 C16 C17 177.0(6)
C14 C15 C16 C17 -1.3(10)
N5 C16 C17 C18 1.1(10)
C15 C16 C17 C18 -176.7(7)
C16 C17 C18 C19 -1.5(12)
C17 C18 C19 C20 1.3(12)
Ir1 N5 C20 C19 178.5(5)
C16 N5 C20 C19 0.4(10)
C18 C19 C20 N5 -0.8(11)
